data_4104510
loop_
_publ_author_name
'Sattler, Aaron'
'Zhu, Guang'
'Parkin, Gerard'

_publ_section_title
;
 Multiple Modes for Coordination of Phenazine to Molybdenum: Ring Fusion
 Promotes Access to \h4-Coordination, Oxidative Addition of Dihydrogen and
 Hydrogenation of Aromatic Nitrogen Compounds
;
_journal_coden_ASTM JACSAT
_journal_issue 22
_journal_name_full 'Journal of the American Chemical Society'
_journal_page_first 7828
_journal_page_last 7838
_journal_paper_doi 10.1021/ja901896x
_journal_volume 131
_journal_year 2009
_chemical_formula_sum 'C17 H35 Mo N2 P3'
_chemical_formula_weight 456.32
_space_group_IT_number 14
_symmetry_cell_setting monoclinic
_symmetry_space_group_name_Hall '-P 2ybc'
_symmetry_space_group_name_H-M 'P 1 21/c 1'
_atom_sites_solution_hydrogens geom
_atom_sites_solution_primary direct
_atom_sites_solution_secondary difmap
_audit_creation_method SHELXL-97
_cell_angle_alpha 90.00
_cell_angle_beta 97.2630(10)
_cell_angle_gamma 90.00
_cell_formula_units_Z 8
_cell_length_a 13.4943(11)
_cell_length_b 13.9119(11)
_cell_length_c 23.1706(19)
_cell_measurement_reflns_used 9785
_cell_measurement_temperature 125(2)
_cell_measurement_theta_max 32.65
_cell_measurement_theta_min 2.18
_cell_volume 4314.9(6)
_computing_cell_refinement 'Bruker SMART'
_computing_data_collection 'Bruker SMART'
_computing_data_reduction 'Bruker SAINT'
_computing_molecular_graphics 'Bruker SHELXTL'
_computing_publication_material 'Bruker SHELXTL'
_computing_structure_refinement 'SHELXL-97 (Sheldrick, 1997)'
_computing_structure_solution 'SHELXS-97 (Sheldrick, 1990)'
_diffrn_ambient_temperature 125(2)
_diffrn_measured_fraction_theta_full 0.955
_diffrn_measured_fraction_theta_max 0.955
_diffrn_measurement_device_type 'CCD area detector'
_diffrn_measurement_method 'phi and omega scans'
_diffrn_radiation_monochromator graphite
_diffrn_radiation_source 'fine-focus sealed tube'
_diffrn_radiation_type MoK\a
_diffrn_radiation_wavelength 0.71073
_diffrn_reflns_av_R_equivalents 0.0227
_diffrn_reflns_av_sigmaI/netI 0.0177
_diffrn_reflns_limit_h_max 19
_diffrn_reflns_limit_h_min -19
_diffrn_reflns_limit_k_max 20
_diffrn_reflns_limit_k_min -20
_diffrn_reflns_limit_l_max 35
_diffrn_reflns_limit_l_min -34
_diffrn_reflns_number 73761
_diffrn_reflns_theta_full 32.71
_diffrn_reflns_theta_max 32.71
_diffrn_reflns_theta_min 1.52
_exptl_absorpt_coefficient_mu 0.832
_exptl_absorpt_correction_T_max 0.8513
_exptl_absorpt_correction_T_min 0.8005
_exptl_absorpt_correction_type empirical
_exptl_absorpt_process_details SADABS
_exptl_crystal_colour BLACK
_exptl_crystal_density_diffrn 1.405
_exptl_crystal_density_method 'not measured'
_exptl_crystal_description BLOCK
_exptl_crystal_F_000 1904
_exptl_crystal_size_max 0.28
_exptl_crystal_size_mid 0.22
_exptl_crystal_size_min 0.20
_refine_diff_density_max 3.244
_refine_diff_density_min -0.492
_refine_diff_density_rms 0.076
_refine_ls_extinction_method none
_refine_ls_goodness_of_fit_ref 1.044
_refine_ls_hydrogen_treatment mixed
_refine_ls_matrix_type full
_refine_ls_number_parameters 431
_refine_ls_number_reflns 15174
_refine_ls_number_restraints 0
_refine_ls_restrained_S_all 1.044
_refine_ls_R_factor_all 0.0306
_refine_ls_R_factor_gt 0.0251
_refine_ls_shift/su_max 0.006
_refine_ls_shift/su_mean 0.000
_refine_ls_structure_factor_coef Fsqd
_refine_ls_weighting_details 'calc w=1/[\s^2^(Fo^2^)+(0.0314P)^2^+3.0736P] where P=(Fo^2^+2Fc^2^)/3'
_refine_ls_weighting_scheme calc
_refine_ls_wR_factor_gt 0.0633
_refine_ls_wR_factor_ref 0.0669
_reflns_number_gt 13471
_reflns_number_total 15174
_reflns_threshold_expression >2sigma(I)
_cod_data_source_file ja901896x_si_009.cif
_cod_data_source_block moqxs10
_cod_depositor_comments
;
 Updated bibliographic information.

 Antanas Vaitkus,
 2019-10-09
;
_cod_database_code 4104510

loop_
_symmetry_equiv_pos_as_xyz
'x, y, z'
'-x, y+1/2, -z+1/2'
'-x, -y, -z'
'x, -y-1/2, z-1/2'

loop_
_atom_site_label
_atom_site_type_symbol
_atom_site_fract_x
_atom_site_fract_y
_atom_site_fract_z
_atom_site_U_iso_or_equiv
_atom_site_adp_type
_atom_site_occupancy
_atom_site_symmetry_multiplicity
_atom_site_calc_flag
_atom_site_refinement_flags
Mo1 Mo -0.163852(8) 0.173044(8) -0.983605(5) 0.01362(3) Uani 1 1 d .
H11 H -0.1832(16) 0.2150(15) -1.0498(9) 0.029(5) Uiso 1 1 d .
H12 H -0.1376(16) 0.0871(15) -1.0299(9) 0.032(5) Uiso 1 1 d .
P11 P -0.22921(3) 0.33759(2) -0.974854(15) 0.01640(6) Uani 1 1 d .
P12 P -0.01522(3) 0.21779(3) -1.027514(16) 0.01819(7) Uani 1 1 d .
P13 P -0.31633(3) 0.10633(3) -1.037048(16) 0.01889(7) Uani 1 1 d .
N11 N -0.27194(11) 0.20584(10) -0.81527(6) 0.0257(3) Uani 1 1 d .
N12 N -0.07411(11) 0.28037(10) -0.80831(6) 0.0268(3) Uani 1 1 d .
C11 C -0.14963(13) 0.42835(11) -0.93492(8) 0.0280(3) Uani 1 1 d .
H11A H -0.1859 0.4894 -0.9353 0.042 Uiso 1 1 calc R
H11B H -0.0889 0.4370 -0.9534 0.042 Uiso 1 1 calc R
H11C H -0.1316 0.4072 -0.8946 0.042 Uiso 1 1 calc R
C12 C -0.26586(12) 0.40012(11) -1.04357(7) 0.0247(3) Uani 1 1 d .
H12A H -0.2907 0.4644 -1.0357 0.037 Uiso 1 1 calc R
H12B H -0.3187 0.3637 -1.0670 0.037 Uiso 1 1 calc R
H12C H -0.2079 0.4058 -1.0649 0.037 Uiso 1 1 calc R
C13 C -0.34089(12) 0.35308(12) -0.93870(7) 0.0258(3) Uani 1 1 d .
H13A H -0.3584 0.4214 -0.9383 0.039 Uiso 1 1 calc R
H13B H -0.3278 0.3293 -0.8987 0.039 Uiso 1 1 calc R
H13C H -0.3964 0.3169 -0.9598 0.039 Uiso 1 1 calc R
C21 C 0.03109(13) 0.34177(12) -1.02563(8) 0.0296(3) Uani 1 1 d .
H21A H 0.0910 0.3452 -1.0454 0.044 Uiso 1 1 calc R
H21B H 0.0476 0.3624 -0.9851 0.044 Uiso 1 1 calc R
H21C H -0.0206 0.3840 -1.0454 0.044 Uiso 1 1 calc R
C22 C 0.10078(11) 0.15756(12) -0.99870(7) 0.0264(3) Uani 1 1 d .
H22A H 0.1553 0.1807 -1.0193 0.040 Uiso 1 1 calc R
H22B H 0.0931 0.0880 -1.0043 0.040 Uiso 1 1 calc R
H22C H 0.1162 0.1717 -0.9571 0.040 Uiso 1 1 calc R
C23 C -0.01927(13) 0.19214(14) -1.10510(7) 0.0298(3) Uani 1 1 d .
H23A H 0.0435 0.2127 -1.1184 0.045 Uiso 1 1 calc R
H23B H -0.0751 0.2270 -1.1268 0.045 Uiso 1 1 calc R
H23C H -0.0284 0.1229 -1.1117 0.045 Uiso 1 1 calc R
C31 C -0.33571(13) -0.02249(12) -1.02724(9) 0.0323(4) Uani 1 1 d .
H31A H -0.3984 -0.0422 -1.0503 0.048 Uiso 1 1 calc R
H31B H -0.3391 -0.0360 -0.9860 0.048 Uiso 1 1 calc R
H31C H -0.2800 -0.0583 -1.0402 0.048 Uiso 1 1 calc R
C32 C -0.43966(11) 0.15020(13) -1.02477(8) 0.0287(3) Uani 1 1 d .
H32A H -0.4913 0.1151 -1.0499 0.043 Uiso 1 1 calc R
H32B H -0.4448 0.2190 -1.0338 0.043 Uiso 1 1 calc R
H32C H -0.4491 0.1400 -0.9840 0.043 Uiso 1 1 calc R
C33 C -0.32718(13) 0.11454(14) -1.11618(7) 0.0309(3) Uani 1 1 d .
H33A H -0.3906 0.0859 -1.1332 0.046 Uiso 1 1 calc R
H33B H -0.2716 0.0799 -1.1301 0.046 Uiso 1 1 calc R
H33C H -0.3252 0.1822 -1.1277 0.046 Uiso 1 1 calc R
C41 C -0.21083(11) 0.18360(10) -0.85389(6) 0.0198(2) Uani 1 1 d .
C42 C -0.23969(10) 0.12095(10) -0.90367(6) 0.0188(2) Uani 1 1 d .
H42A H -0.3112 0.1005 -0.9111 0.023 Uiso 1 1 calc R
C43 C -0.16497(11) 0.05444(10) -0.91989(6) 0.0189(2) Uani 1 1 d .
H43A H -0.1815 -0.0133 -0.9320 0.023 Uiso 1 1 calc R
C44 C -0.06670(10) 0.09172(10) -0.91629(6) 0.0193(2) Uani 1 1 d .
H44A H -0.0089 0.0522 -0.9256 0.023 Uiso 1 1 calc R
C45 C -0.05586(10) 0.19111(10) -0.89740(6) 0.0190(2) Uani 1 1 d .
H45A H 0.0099 0.2230 -0.8999 0.023 Uiso 1 1 calc R
C46 C -0.11155(11) 0.22101(10) -0.85039(6) 0.0199(2) Uani 1 1 d .
C47 C -0.13827(15) 0.30347(12) -0.76930(7) 0.0305(3) Uani 1 1 d .
H47A H -0.1159 0.3463 -0.7385 0.037 Uiso 1 1 calc R
C48 C -0.23269(14) 0.26799(12) -0.77257(7) 0.0300(3) Uani 1 1 d .
H48A H -0.2733 0.2872 -0.7439 0.036 Uiso 1 1 calc R
Mo2 Mo -0.284376(8) -0.198029(8) -0.754513(5) 0.01474(3) Uani 1 1 d .
H21 H -0.2207(17) -0.2257(17) -0.6924(10) 0.041(6) Uiso 1 1 d .
H22 H -0.1576(17) -0.1995(16) -0.7542(10) 0.034(6) Uiso 1 1 d .
P21 P -0.38672(3) -0.21871(3) -0.676124(18) 0.02483(8) Uani 1 1 d .
P22 P -0.20286(3) -0.05303(3) -0.714062(16) 0.01953(7) Uani 1 1 d .
P23 P -0.22939(3) -0.36506(3) -0.761814(16) 0.01901(7) Uani 1 1 d .
N21 N -0.48810(11) -0.34377(10) -0.88169(6) 0.0286(3) Uani 1 1 d .
N22 N -0.31155(12) -0.29527(11) -0.93088(6) 0.0312(3) Uani 1 1 d .
C51 C -0.44532(15) -0.33657(14) -0.66972(9) 0.0388(4) Uani 1 1 d .
H51A H -0.4843 -0.3359 -0.6368 0.058 Uiso 1 1 calc R
H51B H -0.3934 -0.3861 -0.6634 0.058 Uiso 1 1 calc R
H51C H -0.4896 -0.3507 -0.7056 0.058 Uiso 1 1 calc R
C52 C -0.33260(19) -0.20073(19) -0.60064(8) 0.0480(5) Uani 1 1 d .
H52A H -0.3838 -0.2119 -0.5749 0.072 Uiso 1 1 calc R
H52B H -0.3076 -0.1347 -0.5956 0.072 Uiso 1 1 calc R
H52C H -0.2773 -0.2459 -0.5909 0.072 Uiso 1 1 calc R
C53 C -0.49687(15) -0.14121(16) -0.67759(10) 0.0414(5) Uani 1 1 d .
H53A H -0.5319 -0.1560 -0.6441 0.062 Uiso 1 1 calc R
H53B H -0.5417 -0.1525 -0.7136 0.062 Uiso 1 1 calc R
H53C H -0.4759 -0.0737 -0.6758 0.062 Uiso 1 1 calc R
C61 C -0.11307(12) 0.00056(12) -0.75757(8) 0.0287(3) Uani 1 1 d .
H61A H -0.0841 0.0584 -0.7380 0.043 Uiso 1 1 calc R
H61B H -0.1472 0.0178 -0.7960 0.043 Uiso 1 1 calc R
H61C H -0.0599 -0.0458 -0.7620 0.043 Uiso 1 1 calc R
C62 C -0.28062(13) 0.05069(11) -0.70123(7) 0.0275(3) Uani 1 1 d .
H62A H -0.2379 0.1036 -0.6849 0.041 Uiso 1 1 calc R
H62B H -0.3271 0.0329 -0.6738 0.041 Uiso 1 1 calc R
H62C H -0.3184 0.0711 -0.7381 0.041 Uiso 1 1 calc R
C63 C -0.12111(13) -0.06301(13) -0.64532(7) 0.0304(3) Uani 1 1 d .
H63A H -0.0933 0.0003 -0.6340 0.046 Uiso 1 1 calc R
H63B H -0.0666 -0.1078 -0.6499 0.046 Uiso 1 1 calc R
H63C H -0.1595 -0.0869 -0.6151 0.046 Uiso 1 1 calc R
C71 C -0.16123(13) -0.41517(12) -0.69547(7) 0.0291(3) Uani 1 1 d .
H71A H -0.1424 -0.4818 -0.7026 0.044 Uiso 1 1 calc R
H71B H -0.2038 -0.4136 -0.6642 0.044 Uiso 1 1 calc R
H71C H -0.1009 -0.3770 -0.6841 0.044 Uiso 1 1 calc R
C72 C -0.31684(14) -0.46255(12) -0.78412(9) 0.0360(4) Uani 1 1 d .
H72A H -0.2802 -0.5234 -0.7843 0.054 Uiso 1 1 calc R
H72B H -0.3507 -0.4495 -0.8233 0.054 Uiso 1 1 calc R
H72C H -0.3664 -0.4670 -0.7568 0.054 Uiso 1 1 calc R
C73 C -0.13692(14) -0.38403(14) -0.81194(8) 0.0330(4) Uani 1 1 d .
H73A H -0.1191 -0.4523 -0.8123 0.049 Uiso 1 1 calc R
H73B H -0.0771 -0.3459 -0.7992 0.049 Uiso 1 1 calc R
H73C H -0.1650 -0.3641 -0.8512 0.049 Uiso 1 1 calc R
C81 C -0.42628(11) -0.27426(11) -0.85992(6) 0.0222(3) Uani 1 1 d .
C82 C -0.44173(10) -0.22124(11) -0.80773(6) 0.0207(3) Uani 1 1 d .
H82A H -0.4973 -0.2425 -0.7860 0.025 Uiso 1 1 calc R
C83 C -0.41375(10) -0.12029(11) -0.80427(6) 0.0210(3) Uani 1 1 d .
H83A H -0.4536 -0.0711 -0.7857 0.025 Uiso 1 1 calc R
C84 C -0.32669(11) -0.09627(11) -0.82938(6) 0.0221(3) Uani 1 1 d .
H84A H -0.3006 -0.0289 -0.8290 0.026 Uiso 1 1 calc R
C85 C -0.27762(12) -0.17353(11) -0.85516(6) 0.0230(3) Uani 1 1 d .
H85A H -0.2109 -0.1602 -0.8679 0.028 Uiso 1 1 calc R
C86 C -0.33797(11) -0.24963(11) -0.88497(6) 0.0228(3) Uani 1 1 d .
C87 C -0.37435(15) -0.36862(13) -0.95144(7) 0.0346(4) Uani 1 1 d .
H87A H -0.3580 -0.4051 -0.9836 0.042 Uiso 1 1 calc R
C88 C -0.45843(14) -0.39166(13) -0.92814(8) 0.0340(4) Uani 1 1 d .
H88A H -0.4985 -0.4432 -0.9448 0.041 Uiso 1 1 calc R

loop_
_atom_site_aniso_label
_atom_site_aniso_U_11
_atom_site_aniso_U_22
_atom_site_aniso_U_33
_atom_site_aniso_U_23
_atom_site_aniso_U_13
_atom_site_aniso_U_12
Mo1 0.01267(5) 0.01371(5) 0.01433(5) 0.00142(3) 0.00115(3) 0.00044(3)
P11 0.01809(15) 0.01533(14) 0.01587(14) 0.00192(11) 0.00247(11) 0.00228(11)
P12 0.01612(15) 0.01897(15) 0.01999(16) 0.00060(12) 0.00430(12) -0.00059(12)
P13 0.01531(15) 0.01989(16) 0.02065(16) 0.00009(12) -0.00090(12) -0.00060(12)
N11 0.0301(7) 0.0279(6) 0.0204(6) 0.0051(5) 0.0076(5) 0.0064(5)
N12 0.0341(7) 0.0257(6) 0.0192(6) -0.0009(5) -0.0017(5) -0.0013(5)
C11 0.0316(8) 0.0192(6) 0.0318(8) -0.0043(6) -0.0022(6) 0.0013(6)
C12 0.0307(7) 0.0229(7) 0.0206(6) 0.0065(5) 0.0031(5) 0.0070(6)
C13 0.0276(7) 0.0243(7) 0.0276(7) 0.0045(6) 0.0116(6) 0.0085(6)
C21 0.0268(7) 0.0224(7) 0.0415(9) 0.0007(6) 0.0109(7) -0.0056(6)
C22 0.0180(6) 0.0300(8) 0.0318(8) 0.0013(6) 0.0056(5) 0.0040(5)
C23 0.0292(8) 0.0405(9) 0.0214(7) -0.0011(6) 0.0095(6) -0.0032(7)
C31 0.0256(8) 0.0223(7) 0.0462(10) 0.0003(7) -0.0060(7) -0.0049(6)
C32 0.0161(6) 0.0344(8) 0.0348(8) 0.0015(7) 0.0001(6) 0.0019(6)
C33 0.0278(8) 0.0423(9) 0.0210(7) -0.0040(6) -0.0038(6) -0.0031(7)
C41 0.0226(6) 0.0199(6) 0.0171(6) 0.0050(5) 0.0028(5) 0.0039(5)
C42 0.0183(6) 0.0208(6) 0.0174(6) 0.0043(5) 0.0027(4) -0.0011(5)
C43 0.0225(6) 0.0159(6) 0.0180(6) 0.0045(4) 0.0014(5) 0.0003(5)
C44 0.0189(6) 0.0195(6) 0.0187(6) 0.0036(5) -0.0004(5) 0.0041(5)
C45 0.0159(6) 0.0219(6) 0.0184(6) 0.0013(5) -0.0007(4) 0.0004(5)
C46 0.0232(6) 0.0197(6) 0.0159(6) 0.0029(5) -0.0010(5) 0.0023(5)
C47 0.0471(10) 0.0245(7) 0.0194(7) -0.0020(5) 0.0021(6) 0.0027(7)
C48 0.0442(9) 0.0279(8) 0.0194(7) 0.0026(6) 0.0091(6) 0.0092(7)
Mo2 0.01360(5) 0.01558(5) 0.01478(5) 0.00073(4) 0.00071(4) 0.00114(4)
P21 0.02579(18) 0.02675(19) 0.02375(18) 0.00413(14) 0.01015(14) 0.00204(15)
P22 0.02032(16) 0.01850(16) 0.01872(16) 0.00000(12) -0.00163(12) 0.00025(12)
P23 0.01828(15) 0.01679(15) 0.02045(16) -0.00029(12) -0.00336(12) 0.00224(12)
N21 0.0264(6) 0.0255(6) 0.0305(7) -0.0031(5) -0.0100(5) 0.0020(5)
N22 0.0400(8) 0.0353(8) 0.0178(6) 0.0002(5) 0.0019(5) 0.0087(6)
C51 0.0377(10) 0.0360(9) 0.0457(11) 0.0131(8) 0.0169(8) -0.0042(8)
C52 0.0614(14) 0.0642(14) 0.0205(8) -0.0001(8) 0.0133(8) -0.0066(11)
C53 0.0360(9) 0.0425(10) 0.0514(12) 0.0039(9) 0.0279(9) 0.0109(8)
C61 0.0247(7) 0.0278(7) 0.0332(8) 0.0007(6) 0.0019(6) -0.0073(6)
C62 0.0347(8) 0.0203(7) 0.0268(7) -0.0019(5) 0.0006(6) 0.0039(6)
C63 0.0325(8) 0.0293(8) 0.0260(7) -0.0022(6) -0.0094(6) 0.0005(6)
C71 0.0339(8) 0.0247(7) 0.0260(7) 0.0024(6) -0.0073(6) 0.0071(6)
C72 0.0312(8) 0.0192(7) 0.0530(11) -0.0042(7) -0.0135(8) -0.0006(6)
C73 0.0344(9) 0.0336(9) 0.0314(8) -0.0022(7) 0.0061(7) 0.0136(7)
C81 0.0203(6) 0.0225(6) 0.0217(6) 0.0019(5) -0.0053(5) 0.0032(5)
C82 0.0140(5) 0.0250(7) 0.0224(6) 0.0002(5) -0.0002(5) 0.0006(5)
C83 0.0181(6) 0.0221(6) 0.0217(6) 0.0014(5) -0.0024(5) 0.0048(5)
C84 0.0242(7) 0.0214(6) 0.0196(6) 0.0054(5) -0.0013(5) 0.0004(5)
C85 0.0233(7) 0.0279(7) 0.0179(6) 0.0037(5) 0.0033(5) -0.0006(5)
C86 0.0253(7) 0.0254(7) 0.0167(6) 0.0027(5) -0.0012(5) 0.0054(5)
C87 0.0484(10) 0.0317(8) 0.0212(7) -0.0053(6) -0.0055(7) 0.0125(8)
C88 0.0391(9) 0.0269(8) 0.0313(8) -0.0065(6) -0.0144(7) 0.0065(7)

loop_
_atom_type_symbol
_atom_type_description
_atom_type_scat_dispersion_real
_atom_type_scat_dispersion_imag
_atom_type_scat_source
C C 0.0033 0.0016 'International Tables Vol C Tables 4.2.6.8 and 6.1.1.4'
H H 0.0000 0.0000 'International Tables Vol C Tables 4.2.6.8 and 6.1.1.4'
N N 0.0061 0.0033 'International Tables Vol C Tables 4.2.6.8 and 6.1.1.4'
P P 0.1023 0.0942 'International Tables Vol C Tables 4.2.6.8 and 6.1.1.4'
Mo Mo -1.6832 0.6857 'International Tables Vol C Tables 4.2.6.8 and 6.1.1.4'

loop_
_geom_angle_atom_site_label_1
_geom_angle_atom_site_label_2
_geom_angle_atom_site_label_3
_geom_angle
H11 Mo1 H12 71.0(10)
H11 Mo1 C43 151.6(8)
H12 Mo1 C43 85.1(7)
H11 Mo1 C44 148.7(7)
H12 Mo1 C44 86.1(7)
C43 Mo1 C44 37.28(5)
H11 Mo1 C45 140.8(8)
H12 Mo1 C45 117.8(7)
C43 Mo1 C45 64.26(5)
C44 Mo1 C45 37.12(5)
H11 Mo1 C42 145.2(7)
H12 Mo1 C42 115.8(7)
C43 Mo1 C42 37.04(5)
C44 Mo1 C42 64.16(5)
C45 Mo1 C42 69.16(5)
H11 Mo1 P12 63.8(7)
H12 Mo1 P12 70.4(7)
C43 Mo1 P12 122.87(4)
C44 Mo1 P12 88.82(4)
C45 Mo1 P12 82.66(4)
C42 Mo1 P12 150.78(4)
H11 Mo1 P13 68.6(7)
H12 Mo1 P13 68.7(7)
C43 Mo1 P13 88.77(4)
C44 Mo1 P13 123.18(4)
C45 Mo1 P13 150.32(4)
C42 Mo1 P13 81.91(4)
P12 Mo1 P13 124.644(14)
H11 Mo1 P11 74.3(7)
H12 Mo1 P11 145.2(7)
C43 Mo1 P11 127.07(4)
C44 Mo1 P11 126.91(4)
C45 Mo1 P11 91.19(4)
C42 Mo1 P11 91.47(4)
P12 Mo1 P11 96.807(13)
P13 Mo1 P11 96.138(13)
C13 P11 C12 101.26(7)
C13 P11 C11 98.74(8)
C12 P11 C11 100.89(8)
C13 P11 Mo1 118.07(5)
C12 P11 Mo1 115.46(5)
C11 P11 Mo1 119.20(5)
C22 P12 C23 100.82(8)
C22 P12 C21 98.58(8)
C23 P12 C21 100.08(8)
C22 P12 Mo1 116.24(5)
C23 P12 Mo1 115.87(6)
C21 P12 Mo1 121.70(6)
C33 P13 C32 100.17(8)
C33 P13 C31 101.04(9)
C32 P13 C31 99.23(8)
C33 P13 Mo1 116.13(6)
C32 P13 Mo1 121.23(6)
C31 P13 Mo1 115.66(6)
C41 N11 C48 114.70(15)
C46 N12 C47 114.70(15)
N11 C41 C46 122.28(14)
N11 C41 C42 123.07(14)
C46 C41 C42 114.64(12)
C43 C42 C41 117.42(12)
C43 C42 Mo1 66.76(7)
C41 C42 Mo1 109.93(9)
C44 C43 C42 115.27(13)
C44 C43 Mo1 71.42(8)
C42 C43 Mo1 76.20(8)
C43 C44 C45 115.10(12)
C43 C44 Mo1 71.31(8)
C45 C44 Mo1 75.77(8)
C44 C45 C46 117.03(13)
C44 C45 Mo1 67.11(7)
C46 C45 Mo1 110.17(9)
N12 C46 C41 122.33(14)
N12 C46 C45 122.76(14)
C41 C46 C45 114.89(13)
C48 C47 N12 123.05(15)
C47 C48 N11 122.93(15)
H21 Mo2 H22 65.0(11)
H21 Mo2 C83 149.1(8)
H22 Mo2 C83 136.1(8)
H21 Mo2 C84 152.0(9)
H22 Mo2 C84 99.6(8)
C83 Mo2 C84 36.66(5)
H21 Mo2 C82 141.0(8)
H22 Mo2 C82 147.3(8)
C83 Mo2 C82 36.91(5)
C84 Mo2 C82 63.68(5)
H21 Mo2 C85 145.4(8)
H22 Mo2 C85 80.9(8)
C83 Mo2 C85 63.22(5)
C84 Mo2 C85 35.96(5)
C82 Mo2 C85 69.30(5)
H21 Mo2 P22 72.1(9)
H22 Mo2 P22 66.7(7)
C83 Mo2 P22 94.76(4)
C84 Mo2 P22 80.43(4)
C82 Mo2 P22 130.91(4)
C85 Mo2 P22 100.86(4)
H21 Mo2 P21 66.3(8)
H22 Mo2 P21 131.1(8)
C83 Mo2 P21 87.85(4)
C84 Mo2 P21 122.39(4)
C82 Mo2 P21 79.29(4)
C85 Mo2 P21 147.93(4)
P22 Mo2 P21 94.717(15)
H21 Mo2 P23 72.9(9)
H22 Mo2 P23 71.2(7)
C83 Mo2 P23 130.08(4)
C84 Mo2 P23 126.24(4)
C82 Mo2 P23 95.47(4)
C85 Mo2 P23 91.07(4)
P22 Mo2 P23 133.448(14)
P21 Mo2 P23 98.320(14)
C52 P21 C53 99.35(11)
C52 P21 C51 99.74(11)
C53 P21 C51 99.81(10)
C52 P21 Mo2 120.19(8)
C53 P21 Mo2 116.87(7)
C51 P21 Mo2 117.20(7)
C63 P22 C61 98.20(8)
C63 P22 C62 102.35(8)
C61 P22 C62 101.62(8)
C63 P22 Mo2 117.92(6)
C61 P22 Mo2 115.15(6)
C62 P22 Mo2 118.46(6)
C71 P23 C73 99.67(8)
C71 P23 C72 101.13(9)
C73 P23 C72 100.44(10)
C71 P23 Mo2 115.36(6)
C73 P23 Mo2 114.68(6)
C72 P23 Mo2 122.16(6)
C81 N21 C88 114.78(16)
C86 N22 C87 114.68(16)
N21 C81 C86 122.23(15)
N21 C81 C82 122.25(14)
C86 C81 C82 115.47(13)
C81 C82 C83 118.18(13)
C81 C82 Mo2 107.00(9)
C83 C82 Mo2 68.01(7)
C84 C83 C82 115.38(13)
C84 C83 Mo2 72.10(8)
C82 C83 Mo2 75.08(8)
C83 C84 C85 116.49(14)
C83 C84 Mo2 71.24(8)
C85 C84 Mo2 76.37(8)
C84 C85 C86 118.91(14)
C84 C85 Mo2 67.67(8)
C86 C85 Mo2 105.88(10)
N22 C86 C81 122.19(15)
N22 C86 C85 122.55(15)
C81 C86 C85 115.23(13)
C88 C87 N22 123.29(16)
C87 C88 N21 122.77(17)

loop_
_geom_bond_atom_site_label_1
_geom_bond_atom_site_label_2
_geom_bond_distance
Mo1 H11 1.63(2)
Mo1 H12 1.67(2)
Mo1 C43 2.2154(13)
Mo1 C44 2.2168(13)
Mo1 C45 2.3324(14)
Mo1 C42 2.3415(13)
Mo1 P12 2.4415(4)
Mo1 P13 2.4463(4)
Mo1 P11 2.4706(4)
P11 C13 1.8272(15)
P11 C12 1.8270(15)
P11 C11 1.8310(16)
P12 C22 1.8260(16)
P12 C23 1.8267(16)
P12 C21 1.8331(16)
P13 C33 1.8244(17)
P13 C32 1.8283(16)
P13 C31 1.8294(17)
N11 C41 1.3278(19)
N11 C48 1.369(2)
N12 C46 1.3279(19)
N12 C47 1.367(2)
C41 C46 1.430(2)
C41 C42 1.459(2)
C42 C43 1.452(2)
C43 C44 1.416(2)
C44 C45 1.452(2)
C45 C46 1.460(2)
C47 C48 1.360(3)
Mo2 H21 1.63(2)
Mo2 H22 1.71(2)
Mo2 C83 2.2445(14)
Mo2 C84 2.2557(14)
Mo2 C82 2.3391(14)
Mo2 C85 2.3699(15)
Mo2 P22 2.4283(4)
Mo2 P21 2.4338(4)
Mo2 P23 2.4516(4)
P21 C52 1.825(2)
P21 C53 1.8331(19)
P21 C51 1.8345(19)
P22 C63 1.8245(16)
P22 C61 1.8301(17)
P22 C62 1.8305(16)
P23 C71 1.8269(16)
P23 C73 1.8282(18)
P23 C72 1.8289(17)
N21 C81 1.334(2)
N21 C88 1.368(2)
N22 C86 1.326(2)
N22 C87 1.373(3)
C81 C86 1.432(2)
C81 C82 1.454(2)
C82 C83 1.454(2)
C83 C84 1.415(2)
C84 C85 1.432(2)
C85 C86 1.456(2)
C87 C88 1.355(3)
